data_1550833
loop_
_publ_author_name
'Hebishy, Ali M.'
'Elgemeie, Galal H.'
'Salama, Hagar T.'
'Jones, Peter G.'

_publ_section_title
;
 3-Ethoxy-5-phenyl-1<i>H</i>-1,2,4-triazole
;
_journal_coeditor_code SU4171
_journal_issue 4
_journal_name_full IUCrData
_journal_page_first x190378
_journal_paper_doi 10.1107/S241431461900378X
_journal_volume 4
_journal_year 2019
_chemical_formula_iupac 'C10 H11 N3 O'
_chemical_formula_moiety 'C10 H11 N3 O'
_chemical_formula_sum 'C10 H11 N3 O'
_chemical_formula_weight 189.22
_chemical_name_systematic
;
3-Ethoxy-5-phenyl-1<i>H</i>-1,2,4-triazole
;
_space_group_crystal_system triclinic
_space_group_IT_number 2
_space_group_name_Hall '-P 1'
_space_group_name_H-M_alt 'P -1'
_symmetry_space_group_name_Hall '-P 1'
_symmetry_space_group_name_H-M 'P -1'
_atom_sites_solution_hydrogens mixed
_atom_sites_solution_primary direct
_atom_sites_solution_secondary difmap
_audit_creation_method SHELXL-2017/1
_cell_angle_alpha 79.554(4)
_cell_angle_beta 81.137(4)
_cell_angle_gamma 70.517(5)
_cell_formula_units_Z 4
_cell_length_a 8.0664(4)
_cell_length_b 10.0476(5)
_cell_length_c 12.5229(5)
_cell_measurement_reflns_used 16098
_cell_measurement_temperature 100(2)
_cell_measurement_theta_max 76.0810
_cell_measurement_theta_min 3.5780
_cell_volume 936.17(8)
_computing_cell_refinement
;
CrysAlis PRO (Rigaku OD, 2015)
;
_computing_data_collection
;
CrysAlis PRO (Rigaku OD, 2015)
;
_computing_data_reduction
;
CrysAlis PRO (Rigaku OD, 2015)
;
_computing_molecular_graphics
;
XP (Siemens, 1994)
;
_computing_publication_material
;
SHELXL2017 (Sheldrick, 2015)
;
_computing_structure_refinement
;
SHELXL2017 (Sheldrick, 2015)
;
_computing_structure_solution
;
SHELXS97 (Sheldrick, 2008)
;
_diffrn_ambient_temperature 100(2)
_diffrn_detector_area_resol_mean 10.3543
_diffrn_measured_fraction_theta_full 0.999
_diffrn_measured_fraction_theta_max 0.991
_diffrn_measurement_device_type 'Oxford Diffraction Xcalibur Atlas Nova'
_diffrn_measurement_method \w-scan
_diffrn_radiation_type CuK\a
_diffrn_radiation_wavelength 1.54184
_diffrn_reflns_av_R_equivalents 0.0431
_diffrn_reflns_av_unetI/netI 0.0212
_diffrn_reflns_limit_h_max 10
_diffrn_reflns_limit_h_min -10
_diffrn_reflns_limit_k_max 11
_diffrn_reflns_limit_k_min -12
_diffrn_reflns_limit_l_max 15
_diffrn_reflns_limit_l_min -15
_diffrn_reflns_number 30281
_diffrn_reflns_theta_full 75.000
_diffrn_reflns_theta_max 76.287
_diffrn_reflns_theta_min 3.607
_diffrn_source 'micro-focus sealed X-ray tube'
_exptl_absorpt_coefficient_mu 0.739
_exptl_absorpt_correction_T_max 1.00000
_exptl_absorpt_correction_T_min 0.93705
_exptl_absorpt_correction_type multi-scan
_exptl_absorpt_process_details
;
(SADABS; Rigaku OD, 2015)
;
_exptl_crystal_colour colourless
_exptl_crystal_density_diffrn 1.343
_exptl_crystal_density_method 'not measured'
_exptl_crystal_description lath
_exptl_crystal_F_000 400
_exptl_crystal_size_max 0.200
_exptl_crystal_size_mid 0.100
_exptl_crystal_size_min 0.050
_refine_diff_density_max 0.186
_refine_diff_density_min -0.267
_refine_ls_extinction_method none
_refine_ls_goodness_of_fit_ref 1.049
_refine_ls_hydrogen_treatment mixed
_refine_ls_matrix_type full
_refine_ls_number_parameters 263
_refine_ls_number_reflns 3894
_refine_ls_number_restraints 0
_refine_ls_restrained_S_all 1.049
_refine_ls_R_factor_all 0.0406
_refine_ls_R_factor_gt 0.0344
_refine_ls_shift/su_max 0.000
_refine_ls_shift/su_mean 0.000
_refine_ls_structure_factor_coef Fsqd
_refine_ls_weighting_details 'w=1/[\s^2^(Fo^2^)+(0.0463P)^2^+0.2414P] where P=(Fo^2^+2Fc^2^)/3'
_refine_ls_weighting_scheme calc
_refine_ls_wR_factor_gt 0.0849
_refine_ls_wR_factor_ref 0.0902
_reflns_number_gt 3397
_reflns_number_total 3894
_reflns_threshold_expression 'I > 2\s(I)'
_cod_data_source_file su4171sup1.cif
_cod_data_source_block I
_cod_database_code 1550833
_shelx_space_group_comment
;
The symmetry employed for this shelxl refinement is uniquely defined
by the following loop, which should always be used as a source of
symmetry information in preference to the above space-group names.
They are only intended as comments.
;
_shelx_estimated_absorpt_t_min 0.866
_shelx_estimated_absorpt_t_max 0.964

loop_
_space_group_symop_operation_xyz
'x, y, z'
'-x, -y, -z'

loop_
_atom_site_type_symbol
_atom_site_label
_atom_site_fract_x
_atom_site_fract_y
_atom_site_fract_z
_atom_site_U_iso_or_equiv
_atom_site_adp_type
_atom_site_calc_flag
_atom_site_occupancy
N N1 0.30398(12) 0.33959(10) 0.29129(7) 0.0186(2) Uani d 1
H H01 0.309(2) 0.2538(18) 0.2700(13) 0.033(4) Uiso d 1
N N2 0.31227(12) 0.34480(10) 0.39915(7) 0.0189(2) Uani d 1
C C3 0.30430(14) 0.47855(12) 0.39607(9) 0.0173(2) Uani d 1
N N4 0.29269(12) 0.55939(10) 0.29610(7) 0.0184(2) Uani d 1
C C5 0.29156(14) 0.46660(12) 0.23169(9) 0.0176(2) Uani d 1
C C6 0.31423(15) 0.44416(12) 0.58656(9) 0.0205(2) Uani d 1
H H6A 0.367766 0.477794 0.638132 0.025 Uiso calc 1
H H6B 0.390314 0.346689 0.574971 0.025 Uiso calc 1
C C7 0.13224(15) 0.44054(13) 0.63501(9) 0.0245(2) Uani d 1
H H7A 0.055441 0.537604 0.643488 0.037 Uiso calc 1
H H7B 0.140288 0.381170 0.706524 0.037 Uiso calc 1
H H7C 0.082810 0.400500 0.586489 0.037 Uiso calc 1
C C11 0.27486(14) 0.49708(12) 0.11405(9) 0.0191(2) Uani d 1
C C12 0.29281(16) 0.62379(13) 0.05453(9) 0.0236(2) Uani d 1
H H12 0.314085 0.691340 0.090316 0.028 Uiso calc 1
C C13 0.27955(17) 0.65127(13) -0.05738(10) 0.0259(3) Uani d 1
H H13 0.292318 0.737445 -0.097986 0.031 Uiso calc 1
C C14 0.24777(16) 0.55318(13) -0.10967(9) 0.0251(3) Uani d 1
H H14 0.238324 0.572415 -0.185999 0.030 Uiso calc 1
C C15 0.22973(18) 0.42703(14) -0.05082(10) 0.0286(3) Uani d 1
H H15 0.208292 0.359830 -0.086908 0.034 Uiso calc 1
C C16 0.24296(17) 0.39880(13) 0.06086(10) 0.0256(3) Uani d 1
H H16 0.230276 0.312403 0.101083 0.031 Uiso calc 1
O O1 0.30570(10) 0.53820(8) 0.48320(6) 0.01994(18) Uani d 1
N N1' 0.34778(13) -0.16318(10) 0.26565(8) 0.0196(2) Uani d 1
H H01' 0.325(2) -0.2465(18) 0.2761(12) 0.030(4) Uiso d 1
N N2' 0.51220(13) -0.15849(10) 0.21821(8) 0.0208(2) Uani d 1
C C3' 0.49143(15) -0.02159(12) 0.21179(9) 0.0196(2) Uani d 1
N N4' 0.33042(13) 0.06147(10) 0.25005(7) 0.0197(2) Uani d 1
C C5' 0.24252(15) -0.03317(12) 0.28387(8) 0.0185(2) Uani d 1
C C6' 0.78367(15) -0.05107(13) 0.12871(10) 0.0240(2) Uani d 1
H H6'1 0.808590 -0.147414 0.171531 0.029 Uiso calc 1
H H6'2 0.879139 -0.012801 0.135839 0.029 Uiso calc 1
C C7' 0.78071(18) -0.06106(14) 0.01023(10) 0.0293(3) Uani d 1
H H7'1 0.686086 -0.098850 0.003246 0.044 Uiso calc 1
H H7'2 0.894582 -0.124760 -0.017045 0.044 Uiso calc 1
H H7'3 0.759557 0.033952 -0.032440 0.044 Uiso calc 1
C C11' 0.05810(15) -0.00021(12) 0.33152(8) 0.0192(2) Uani d 1
C C12' -0.05513(16) 0.13969(12) 0.31547(10) 0.0238(2) Uani d 1
H H12' -0.012250 0.212809 0.274291 0.029 Uiso calc 1
C C13' -0.23009(16) 0.17204(13) 0.35957(10) 0.0263(3) Uani d 1
H H13' -0.306704 0.267400 0.348484 0.032 Uiso calc 1
C C14' -0.29414(16) 0.06579(13) 0.41993(10) 0.0248(3) Uani d 1
H H14' -0.414184 0.088374 0.449939 0.030 Uiso calc 1
C C15' -0.18179(16) -0.07356(13) 0.43617(10) 0.0248(2) Uani d 1
H H15' -0.225243 -0.146391 0.477316 0.030 Uiso calc 1
C C16' -0.00612(16) -0.10682(12) 0.39246(9) 0.0227(2) Uani d 1
H H16' 0.070371 -0.202176 0.404035 0.027 Uiso calc 1
O O1' 0.61578(11) 0.04083(9) 0.17153(7) 0.02334(19) Uani d 1

loop_
_atom_site_aniso_label
_atom_site_aniso_U_11
_atom_site_aniso_U_22
_atom_site_aniso_U_33
_atom_site_aniso_U_12
_atom_site_aniso_U_13
_atom_site_aniso_U_23
N1 0.0236(5) 0.0149(5) 0.0175(4) -0.0067(4) -0.0006(3) -0.0030(3)
N2 0.0221(4) 0.0173(5) 0.0173(4) -0.0064(4) -0.0009(3) -0.0029(3)
C3 0.0169(5) 0.0172(5) 0.0179(5) -0.0059(4) 0.0001(4) -0.0032(4)
N4 0.0201(4) 0.0162(4) 0.0189(4) -0.0065(4) -0.0003(3) -0.0023(3)
C5 0.0170(5) 0.0151(5) 0.0201(5) -0.0053(4) 0.0003(4) -0.0025(4)
C6 0.0223(5) 0.0222(6) 0.0169(5) -0.0072(4) -0.0023(4) -0.0017(4)
C7 0.0237(6) 0.0266(6) 0.0224(5) -0.0088(5) 0.0002(4) -0.0018(4)
C11 0.0196(5) 0.0177(5) 0.0191(5) -0.0053(4) -0.0002(4) -0.0028(4)
C12 0.0315(6) 0.0178(5) 0.0221(5) -0.0088(5) -0.0018(4) -0.0030(4)
C13 0.0345(6) 0.0185(6) 0.0225(6) -0.0083(5) -0.0006(5) 0.0008(4)
C14 0.0310(6) 0.0242(6) 0.0180(5) -0.0065(5) -0.0024(4) -0.0016(4)
C15 0.0426(7) 0.0235(6) 0.0232(6) -0.0133(5) -0.0065(5) -0.0040(5)
C16 0.0364(6) 0.0206(6) 0.0224(6) -0.0132(5) -0.0038(5) -0.0008(4)
O1 0.0254(4) 0.0186(4) 0.0173(4) -0.0088(3) -0.0012(3) -0.0034(3)
N1' 0.0228(5) 0.0154(5) 0.0210(4) -0.0077(4) 0.0003(3) -0.0028(3)
N2' 0.0231(5) 0.0182(5) 0.0216(4) -0.0083(4) 0.0004(4) -0.0030(4)
C3' 0.0246(5) 0.0181(5) 0.0176(5) -0.0091(4) -0.0010(4) -0.0025(4)
N4' 0.0249(5) 0.0160(5) 0.0188(4) -0.0079(4) -0.0006(3) -0.0026(3)
C5' 0.0257(5) 0.0145(5) 0.0159(5) -0.0070(4) -0.0030(4) -0.0016(4)
C6' 0.0232(5) 0.0223(6) 0.0267(6) -0.0088(5) 0.0002(4) -0.0033(4)
C7' 0.0347(6) 0.0254(6) 0.0260(6) -0.0094(5) 0.0032(5) -0.0043(5)
C11' 0.0239(5) 0.0176(5) 0.0170(5) -0.0074(4) -0.0026(4) -0.0030(4)
C12' 0.0269(6) 0.0173(6) 0.0267(6) -0.0081(5) -0.0023(4) 0.0000(4)
C13' 0.0256(6) 0.0186(6) 0.0321(6) -0.0045(5) -0.0026(5) -0.0016(5)
C14' 0.0231(5) 0.0244(6) 0.0257(6) -0.0073(5) 0.0000(4) -0.0031(5)
C15' 0.0291(6) 0.0205(6) 0.0247(6) -0.0107(5) 0.0014(4) -0.0008(4)
C16' 0.0273(6) 0.0164(5) 0.0232(5) -0.0063(4) -0.0011(4) -0.0017(4)
O1' 0.0261(4) 0.0192(4) 0.0264(4) -0.0113(3) 0.0036(3) -0.0049(3)

loop_
_atom_type_symbol
_atom_type_description
_atom_type_scat_dispersion_real
_atom_type_scat_dispersion_imag
_atom_type_scat_source
C C 0.0181 0.0091 'International Tables Vol C Tables 4.2.6.8 and 6.1.1.4'
H H 0.0000 0.0000 'International Tables Vol C Tables 4.2.6.8 and 6.1.1.4'
N N 0.0311 0.0180 'International Tables Vol C Tables 4.2.6.8 and 6.1.1.4'
O O 0.0492 0.0322 'International Tables Vol C Tables 4.2.6.8 and 6.1.1.4'

loop_
_geom_angle_atom_site_label_1
_geom_angle_atom_site_label_2
_geom_angle_atom_site_label_3
_geom_angle
C5 N1 N2 110.54(9)
C5 N1 H01 130.1(10)
N2 N1 H01 119.4(10)
C3 N2 N1 101.40(9)
N2 C3 O1 124.72(10)
N2 C3 N4 116.09(10)
O1 C3 N4 119.19(10)
C5 N4 C3 102.22(9)
N1 C5 N4 109.75(9)
N1 C5 C11 123.83(10)
N4 C5 C11 126.40(10)
O1 C6 C7 110.87(9)
O1 C6 H6A 109.5
C7 C6 H6A 109.5
O1 C6 H6B 109.5
C7 C6 H6B 109.5
H6A C6 H6B 108.1
C6 C7 H7A 109.5
C6 C7 H7B 109.5
H7A C7 H7B 109.5
C6 C7 H7C 109.5
H7A C7 H7C 109.5
H7B C7 H7C 109.5
C12 C11 C16 119.61(10)
C12 C11 C5 120.15(10)
C16 C11 C5 120.24(10)
C13 C12 C11 119.94(11)
C13 C12 H12 120.0
C11 C12 H12 120.0
C14 C13 C12 120.13(11)
C14 C13 H13 119.9
C12 C13 H13 119.9
C13 C14 C15 120.14(11)
C13 C14 H14 119.9
C15 C14 H14 119.9
C14 C15 C16 120.06(12)
C14 C15 H15 120.0
C16 C15 H15 120.0
C15 C16 C11 120.12(11)
C15 C16 H16 119.9
C11 C16 H16 119.9
C3 O1 C6 115.05(9)
C5' N1' N2' 110.63(9)
C5' N1' H01' 130.4(10)
N2' N1' H01' 118.8(10)
C3' N2' N1' 100.98(9)
N2' C3' O1' 125.44(10)
N2' C3' N4' 116.40(10)
O1' C3' N4' 118.16(10)
C5' N4' C3' 102.35(9)
N1' C5' N4' 109.64(10)
N1' C5' C11' 124.66(10)
N4' C5' C11' 125.69(10)
O1' C6' C7' 110.59(10)
O1' C6' H6'1 109.5
C7' C6' H6'1 109.5
O1' C6' H6'2 109.5
C7' C6' H6'2 109.5
H6'1 C6' H6'2 108.1
C6' C7' H7'1 109.5
C6' C7' H7'2 109.5
H7'1 C7' H7'2 109.5
C6' C7' H7'3 109.5
H7'1 C7' H7'3 109.5
H7'2 C7' H7'3 109.5
C12' C11' C16' 119.52(11)
C12' C11' C5' 119.52(10)
C16' C11' C5' 120.96(10)
C13' C12' C11' 120.06(11)
C13' C12' H12' 120.0
C11' C12' H12' 120.0
C12' C13' C14' 120.41(11)
C12' C13' H13' 119.8
C14' C13' H13' 119.8
C15' C14' C13' 119.69(11)
C15' C14' H14' 120.2
C13' C14' H14' 120.2
C14' C15' C16' 120.25(11)
C14' C15' H15' 119.9
C16' C15' H15' 119.9
C15' C16' C11' 120.06(11)
C15' C16' H16' 120.0
C11' C16' H16' 120.0
C3' O1' C6' 116.23(9)

loop_
_geom_bond_atom_site_label_1
_geom_bond_atom_site_label_2
_geom_bond_distance
N1 C5 1.3372(14)
N1 N2 1.3739(13)
N1 H01 0.935(17)
N2 C3 1.3176(15)
C3 O1 1.3399(13)
C3 N4 1.3610(14)
N4 C5 1.3418(14)
C5 C11 1.4670(15)
C6 O1 1.4537(13)
C6 C7 1.5092(15)
C6 H6A 0.9900
C6 H6B 0.9900
C7 H7A 0.9800
C7 H7B 0.9800
C7 H7C 0.9800
C11 C12 1.3940(16)
C11 C16 1.3949(17)
C12 C13 1.3921(16)
C12 H12 0.9500
C13 C14 1.3857(18)
C13 H13 0.9500
C14 C15 1.3864(17)
C14 H14 0.9500
C15 C16 1.3892(16)
C15 H15 0.9500
C16 H16 0.9500
N1' C5' 1.3372(14)
N1' N2' 1.3795(13)
N1' H01' 0.898(17)
N2' C3' 1.3179(15)
C3' O1' 1.3428(14)
C3' N4' 1.3576(15)
N4' C5' 1.3407(15)
C5' C11' 1.4656(15)
C6' O1' 1.4477(14)
C6' C7' 1.5095(17)
C6' H6'1 0.9900
C6' H6'2 0.9900
C7' H7'1 0.9800
C7' H7'2 0.9800
C7' H7'3 0.9800
C11' C12' 1.3958(16)
C11' C16' 1.3964(16)
C12' C13' 1.3861(17)
C12' H12' 0.9500
C13' C14' 1.3903(17)
C13' H13' 0.9500
C14' C15' 1.3893(17)
C14' H14' 0.9500
C15' C16' 1.3896(17)
C15' H15' 0.9500
C16' H16' 0.9500

loop_
_geom_hbond_atom_site_label_D
_geom_hbond_atom_site_label_H
_geom_hbond_atom_site_label_A
_geom_hbond_site_symmetry_A
_geom_hbond_distance_DH
_geom_hbond_distance_HA
_geom_hbond_distance_DA
_geom_hbond_angle_DHA
_geom_hbond_publ_flag
N1 H01 N4' . 0.94(2) 1.94(2) 2.8660(10) 170.0(10) yes
N1' H01' N4 1_545 0.90(2) 2.02(2) 2.9160(10) 176.0(10) yes
C13 H13 O1' 2_665 0.95 2.55 3.478(2) 165 yes
C15' H15' N2 2_556 0.95 2.52 3.463(2) 172 yes

loop_
_geom_torsion_atom_site_label_1
_geom_torsion_atom_site_label_2
_geom_torsion_atom_site_label_3
_geom_torsion_atom_site_label_4
_geom_torsion
C5 N1 N2 C3 -0.12(11)
N1 N2 C3 O1 179.17(10)
N1 N2 C3 N4 -0.36(12)
N2 C3 N4 C5 0.68(12)
O1 C3 N4 C5 -178.88(9)
N2 N1 C5 N4 0.55(12)
N2 N1 C5 C11 -178.03(9)
C3 N4 C5 N1 -0.70(12)
C3 N4 C5 C11 177.83(10)
N1 C5 C11 C12 -169.05(11)
N4 C5 C11 C12 12.60(17)
N1 C5 C11 C16 10.20(17)
N4 C5 C11 C16 -168.14(11)
C16 C11 C12 C13 -0.25(18)
C5 C11 C12 C13 179.02(10)
C11 C12 C13 C14 0.28(18)
C12 C13 C14 C15 -0.25(19)
C13 C14 C15 C16 0.2(2)
C14 C15 C16 C11 -0.2(2)
C12 C11 C16 C15 0.18(18)
C5 C11 C16 C15 -179.08(11)
N2 C3 O1 C6 -0.91(15)
N4 C3 O1 C6 178.61(9)
C7 C6 O1 C3 -84.57(11)
C5' N1' N2' C3' 0.07(12)
N1' N2' C3' O1' 179.42(10)
N1' N2' C3' N4' -0.15(12)
N2' C3' N4' C5' 0.17(13)
O1' C3' N4' C5' -179.43(10)
N2' N1' C5' N4' 0.03(12)
N2' N1' C5' C11' 178.84(10)
C3' N4' C5' N1' -0.11(12)
C3' N4' C5' C11' -178.90(10)
N1' C5' C11' C12' -159.54(11)
N4' C5' C11' C12' 19.07(17)
N1' C5' C11' C16' 20.26(17)
N4' C5' C11' C16' -161.13(11)
C16' C11' C12' C13' -0.19(17)
C5' C11' C12' C13' 179.61(11)
C11' C12' C13' C14' -0.02(19)
C12' C13' C14' C15' 0.09(19)
C13' C14' C15' C16' 0.07(18)
C14' C15' C16' C11' -0.28(18)
C12' C11' C16' C15' 0.34(17)
C5' C11' C16' C15' -179.46(10)
N2' C3' O1' C6' 2.20(16)
N4' C3' O1' C6' -178.24(9)
C7' C6' O1' C3' 87.32(12)

_cod_database_fobs_code 1550833
